data_7019037
loop_
_publ_author_name
'Nakabayashi, Keita'
'Nishio, Masaki'
'Kubo, Keiko'
'Kosaka, Wataru'
'Miyasaka, Hitoshi'

_publ_section_title
;
 An ionicity diagram for the family of [{Ru2(CF3CO2)4}2(TCNQRx)] (TCNQRx =
 R-substituted 7,7,8,8-tetracyano-p-quinodimethane)
;
_journal_issue 20
_journal_name_full 'Dalton Transactions'
_journal_page_first 6072
_journal_paper_doi 10.1039/c2dt30365e
_journal_volume 41
_journal_year 2012
_chemical_formula_moiety 'C38 H18 F24 N4 O18 Rh4'
_chemical_formula_sum 'C38 H18 F24 N4 O18 Rh4'
_chemical_formula_weight 1686.16
_space_group_IT_number 12
_symmetry_cell_setting monoclinic
_symmetry_Int_Tables_number 12
_symmetry_space_group_name_Hall '-C 2y'
_symmetry_space_group_name_H-M 'C 1 2/m 1'
_atom_sites_solution_hydrogens geom
_atom_sites_solution_primary direct
_atom_sites_solution_secondary difmap
_cell_angle_alpha 90.0000
_cell_angle_beta 99.956(4)
_cell_angle_gamma 90.0000
_cell_formula_units_Z 2
_cell_length_a 20.005(5)
_cell_length_b 20.070(5)
_cell_length_c 8.3580(19)
_cell_measurement_reflns_used 4316
_cell_measurement_temperature 97
_cell_measurement_theta_max 30.86
_cell_measurement_theta_min 1.45
_cell_volume 3305.2(14)
_computing_cell_refinement CrystalClear
_computing_data_collection 'CrystalClear (Rigaku Inc., 2008)'
_computing_data_reduction CrystalClear
_computing_molecular_graphics 'CrystalStructure 4.0'
_computing_publication_material 'CrystalStructure 4.0 (Rigaku, 2010)'
_computing_structure_refinement 'SHELXL97 (Sheldrick, 2008)'
_computing_structure_solution 'SHELXS97 (Sheldrick, 2008)'
_diffrn_ambient_temperature 97
_diffrn_detector_area_resol_mean 7.314
_diffrn_measured_fraction_theta_full 0.990
_diffrn_measured_fraction_theta_max 0.990
_diffrn_measurement_device_type 'Rigaku Saturn70'
_diffrn_measurement_method \w
_diffrn_radiation_type 'Mo K\a'
_diffrn_radiation_wavelength 0.71075
_diffrn_reflns_av_R_equivalents 0.0410
_diffrn_reflns_limit_h_max 23
_diffrn_reflns_limit_h_min -23
_diffrn_reflns_limit_k_max 23
_diffrn_reflns_limit_k_min -23
_diffrn_reflns_limit_l_max 9
_diffrn_reflns_limit_l_min -9
_diffrn_reflns_number 10920
_diffrn_reflns_theta_full 25.00
_diffrn_reflns_theta_max 25.00
_diffrn_standards_number 0
_exptl_absorpt_coefficient_mu 1.105
_exptl_absorpt_correction_T_max 0.948
_exptl_absorpt_correction_T_min 0.847
_exptl_absorpt_correction_type multi-scan
_exptl_absorpt_process_details 'REQAB (Rigaku, 1998)'
_exptl_crystal_colour brown
_exptl_crystal_density_diffrn 1.694
_exptl_crystal_density_method 'not measured'
_exptl_crystal_description prism
_exptl_crystal_F_000 1628.00
_exptl_crystal_size_max 0.092
_exptl_crystal_size_mid 0.067
_exptl_crystal_size_min 0.048
_platon_squeeze_details
;
;
_refine_diff_density_max 1.090
_refine_diff_density_min -1.260
_refine_ls_extinction_method none
_refine_ls_goodness_of_fit_ref 1.117
_refine_ls_hydrogen_treatment constr
_refine_ls_number_parameters 212
_refine_ls_number_reflns 2969
_refine_ls_number_restraints 173
_refine_ls_R_factor_gt 0.0592
_refine_ls_shift/su_max 0.000
_refine_ls_structure_factor_coef Fsqd
_refine_ls_weighting_details 'w = 1/[\s^2^(Fo^2^)+(0.1226P)^2^+6.6970P] where P=(Fo^2^+2Fc^2^)/3'
_refine_ls_weighting_scheme calc
_refine_ls_wR_factor_ref 0.1826
_reflns_number_gt 2549
_reflns_number_total 2975
_reflns_threshold_expression F^2^>2.0\s(F^2^)
_cod_data_source_file c2dt30365e.txt
_cod_data_source_block Rh2-CF3CO2-TCNQMeO2
_cod_original_cell_volume 3305.2(13)
_cod_database_code 7019037

loop_
_symmetry_equiv_pos_site_id
_symmetry_equiv_pos_as_xyz
1 +X,+Y,+Z
2 -X,+Y,-Z
3 -X,-Y,-Z
4 +X,-Y,+Z
5 1/2+X,1/2+Y,+Z
6 1/2-X,1/2+Y,-Z
7 1/2-X,1/2-Y,-Z
8 1/2+X,1/2-Y,+Z

loop_
_atom_site_label
_atom_site_type_symbol
_atom_site_fract_x
_atom_site_fract_y
_atom_site_fract_z
_atom_site_U_iso_or_equiv
_atom_site_adp_type
_atom_site_occupancy
_atom_site_symmetry_multiplicity
_atom_site_calc_flag
_atom_site_refinement_flags
Rh1 Rh 0.22077(2) 0.30149(2) 0.96155(5) 0.0428(3) Uani 1.0 8 d .
F1 F 0.3096(3) 0.3022(3) 0.4884(7) 0.0963(18) Uani 1.0 8 d .
F2 F 0.3499(3) 0.2032(3) 0.5379(7) 0.0925(18) Uani 1.0 8 d .
F3 F 0.4037(3) 0.2883(4) 0.6524(7) 0.1024(18) Uani 1.0 8 d .
F4 F 0.4561(4) 0.3609(5) 1.1265(8) 0.159(3) Uani 1.0 8 d .
F5 F 0.4498(4) 0.3266(5) 1.3518(8) 0.131(3) Uani 1.0 8 d .
F6 F 0.4014(4) 0.4137(5) 1.2711(13) 0.175(4) Uani 1.0 8 d .
O1 O 0.2664(3) 0.3025(2) 0.7631(6) 0.0505(11) Uani 1.0 8 d .
O2 O 0.3211(3) 0.2058(3) 0.8331(6) 0.0537(11) Uani 1.0 8 d .
O3 O 0.3034(2) 0.3504(3) 1.0858(5) 0.0533(10) Uani 1.0 8 d .
O4 O 0.35865(18) 0.2534(3) 1.1580(5) 0.0485(10) Uani 1.0 8 d .
O5 O 0.0481(4) 0.3814(4) 0.6259(8) 0.0368(14) Uani 0.5000 8 d .
N1 N 0.1694(3) 0.3946(3) 0.8826(6) 0.0541(12) Uani 1.0 8 d .
C1 C 0.3053(3) 0.2570(4) 0.7454(7) 0.0540(13) Uani 1.0 8 d .
C2 C 0.3424(4) 0.2625(5) 0.6011(8) 0.0671(17) Uani 1.0 8 d .
C3 C 0.3521(4) 0.3152(4) 1.1486(8) 0.0499(13) Uani 1.0 8 d .
C4 C 0.4149(4) 0.3554(5) 1.2278(9) 0.0666(16) Uani 1.0 8 d .
C5 C 0.1432(3) 0.4391(3) 0.8224(7) 0.0458(13) Uani 1.0 8 d .
C6 C 0.1121(4) 0.5000 0.7497(9) 0.0399(15) Uani 1.0 4 d .
C7 C 0.0575(3) 0.5000 0.6244(8) 0.0337(13) Uani 1.0 4 d .
C8 C 0.0278(3) 0.4385(3) 0.5620(6) 0.0366(11) Uani 1.0 8 d .
C9 C 0.0104(6) 0.3189(6) 0.5788(16) 0.047(3) Uani 0.5000 8 d .
C10 C 0.0000 0.3551(6) 1.0000 0.098(4) Uani 1.0 4 d .
C11 C 0.0000 0.4297(5) 1.0000 0.057(2) Uani 1.0 4 d .
C12 C 0.0487(3) 0.4658(4) 1.1014(7) 0.0560(15) Uani 1.0 8 d .
H10A H 0.0349 0.3388 0.9406 0.1170 Uiso 0.5000 8 calc R
H10B H -0.0446 0.3388 0.9473 0.1170 Uiso 0.5000 8 calc R
H10C H 0.0097 0.3388 1.1122 0.1170 Uiso 0.5000 8 calc R
H12 H 0.0830 0.4427 1.1730 0.0672 Uiso 1.0 8 calc R

loop_
_atom_site_aniso_label
_atom_site_aniso_U_11
_atom_site_aniso_U_22
_atom_site_aniso_U_33
_atom_site_aniso_U_12
_atom_site_aniso_U_13
_atom_site_aniso_U_23
Rh1 0.0330(4) 0.0548(4) 0.0359(4) 0.00862(16) -0.0078(3) -0.00569(16)
F1 0.083(4) 0.143(5) 0.062(3) -0.001(3) 0.012(3) 0.006(3)
F2 0.072(4) 0.140(5) 0.065(3) 0.009(3) 0.011(3) -0.026(3)
F3 0.063(3) 0.164(6) 0.081(4) -0.022(3) 0.014(3) -0.020(4)
F4 0.114(5) 0.258(9) 0.105(4) -0.081(6) 0.022(4) -0.016(5)
F5 0.091(4) 0.183(6) 0.101(4) -0.033(4) -0.032(4) 0.013(4)
F6 0.105(5) 0.149(6) 0.246(9) -0.003(5) -0.035(5) -0.083(6)
O1 0.040(3) 0.069(3) 0.039(3) 0.0042(17) -0.0034(18) 0.0010(17)
O2 0.036(3) 0.082(3) 0.040(3) 0.0122(18) -0.0019(18) -0.0127(19)
O3 0.046(2) 0.059(3) 0.048(3) 0.0076(18) -0.0115(18) 0.0008(19)
O4 0.0318(19) 0.069(3) 0.0397(19) 0.0108(18) -0.0073(16) -0.0034(19)
O5 0.033(3) 0.029(3) 0.043(4) 0.004(3) -0.007(3) 0.004(3)
N1 0.045(3) 0.056(3) 0.053(3) 0.007(3) -0.014(2) -0.012(3)
C1 0.033(3) 0.087(4) 0.037(3) 0.003(3) -0.007(2) -0.011(3)
C2 0.044(3) 0.112(5) 0.042(3) -0.003(3) -0.001(3) -0.008(3)
C3 0.041(3) 0.073(4) 0.036(3) 0.013(3) 0.008(3) 0.006(3)
C4 0.045(3) 0.093(5) 0.056(4) -0.009(3) -0.007(3) -0.003(4)
C5 0.034(3) 0.060(3) 0.038(3) 0.008(3) -0.008(3) -0.005(3)
C6 0.027(3) 0.055(4) 0.036(4) 0.0000 0.001(3) 0.0000
C7 0.028(3) 0.038(3) 0.033(4) 0.0000 0.001(3) 0.0000
C8 0.040(3) 0.033(3) 0.036(3) 0.0059(19) 0.003(2) -0.0022(19)
C9 0.036(5) 0.029(4) 0.067(6) -0.008(4) -0.014(5) 0.007(5)
C10 0.092(8) 0.069(6) 0.148(11) 0.0000 0.068(8) 0.0000
C11 0.046(4) 0.066(5) 0.065(5) 0.0000 0.024(4) 0.0000
C12 0.040(3) 0.084(4) 0.047(3) 0.011(3) 0.014(3) 0.015(3)

loop_
_atom_type_symbol
_atom_type_description
_atom_type_scat_dispersion_real
_atom_type_scat_dispersion_imag
_atom_type_scat_source
C C 0.0033 0.0016
;
International Tables for Crystallography
(1992, Vol. C, Tables 4.2.6.8 and 6.1.1.4)
;
H H 0.0000 0.0000
;
International Tables for Crystallography
(1992, Vol. C, Table 6.1.1.4)
;
N N 0.0061 0.0033
;
International Tables for Crystallography
(1992, Vol. C, Tables 4.2.6.8 and 6.1.1.4)
;
O O 0.0106 0.0060
;
International Tables for Crystallography
(1992, Vol. C, Tables 4.2.6.8 and 6.1.1.4)
;
Rh Rh -1.1178 0.9187
;
International Tables for Crystallography
(1992, Vol. C, Tables 4.2.6.8 and 6.1.1.4)
;
F F 0.0171 0.0103
;
International Tables for Crystallography
(1992, Vol. C, Tables 4.2.6.8 and 6.1.1.4)
;

loop_
_geom_angle_atom_site_label_1
_geom_angle_atom_site_label_2
_geom_angle_atom_site_label_3
_geom_angle
_geom_angle_publ_flag
_geom_angle_site_symmetry_1
_geom_angle_site_symmetry_3
Rh1 Rh1 O1 87.73(12) yes 7_557 .
Rh1 Rh1 O2 87.98(13) yes 7_557 7_557
Rh1 Rh1 O3 87.92(13) yes 7_557 .
Rh1 Rh1 O4 88.20(12) yes 7_557 7_557
Rh1 Rh1 N1 177.67(14) yes 7_557 .
O1 Rh1 O2 175.71(18) yes . 7_557
O1 Rh1 O3 88.38(17) yes . .
O1 Rh1 O4 91.58(17) yes . 7_557
O1 Rh1 N1 89.96(19) yes . .
O2 Rh1 O3 91.17(18) yes 7_557 .
O2 Rh1 O4 88.59(17) yes 7_557 7_557
O2 Rh1 N1 94.33(19) yes 7_557 .
O3 Rh1 O4 176.12(17) yes . 7_557
O3 Rh1 N1 92.30(18) yes . .
O4 Rh1 N1 91.58(18) yes 7_557 .
Rh1 O1 C1 118.5(4) yes . .
Rh1 O2 C1 116.6(4) yes 7_557 .
Rh1 O3 C3 116.6(5) yes . .
Rh1 O4 C3 116.1(4) yes 7_557 .
C8 O5 C9 121.9(7) yes . .
Rh1 N1 C5 170.8(5) yes . .
O1 C1 O2 129.2(6) yes . .
O1 C1 C2 116.6(6) yes . .
O2 C1 C2 114.2(6) yes . .
F1 C2 F2 109.6(6) yes . .
F1 C2 F3 108.2(8) yes . .
F1 C2 C1 111.0(6) yes . .
F2 C2 F3 108.5(7) yes . .
F2 C2 C1 110.8(7) yes . .
F3 C2 C1 108.7(6) yes . .
O3 C3 O4 131.0(6) yes . .
O3 C3 C4 114.0(7) yes . .
O4 C3 C4 115.0(6) yes . .
F4 C4 F5 104.6(7) yes . .
F4 C4 F6 107.5(9) yes . .
F4 C4 C3 109.3(7) yes . .
F5 C4 F6 107.3(8) yes . .
F5 C4 C3 113.6(8) yes . .
F6 C4 C3 114.0(7) yes . .
N1 C5 C6 176.4(6) yes . .
C5 C6 C5 114.2(6) yes . 4_565
C5 C6 C7 122.9(4) yes . .
C5 C6 C7 122.9(4) yes 4_565 .
C6 C7 C8 120.2(3) yes . .
C6 C7 C8 120.2(3) yes . 4_565
C8 C7 C8 119.5(5) yes . 4_565
O5 C8 C7 122.1(5) yes . .
O5 C8 C8 117.5(5) yes . 2_556
C7 C8 C8 120.2(5) yes . 2_556
O5 C9 C9 109.0(10) yes . 2_556
C10 C11 C12 121.6(5) yes . .
C10 C11 C12 121.6(5) yes . 2_557
C12 C11 C12 116.8(8) yes . 2_557
C11 C12 C12 121.6(6) yes . 4_565
C11 C10 H10A 109.486 no . .
C11 C10 H10A 109.486 no . 2_557
C11 C10 H10B 109.485 no . .
C11 C10 H10B 109.485 no . 2_557
C11 C10 H10C 109.486 no . .
C11 C10 H10C 109.486 no . 2_557
H10A C10 H10A 141.028 no . 2_557
H10A C10 H10B 109.458 no . .
H10A C10 H10B 56.244 no . 2_557
H10A C10 H10C 109.453 no . .
H10A C10 H10C 56.249 no . 2_557
H10A C10 H10B 56.244 no 2_557 .
H10A C10 H10B 109.458 no 2_557 2_557
H10A C10 H10C 56.249 no 2_557 .
H10A C10 H10C 109.453 no 2_557 2_557
H10B C10 H10B 141.030 no . 2_557
H10B C10 H10C 109.458 no . .
H10B C10 H10C 56.244 no . 2_557
H10B C10 H10C 56.244 no 2_557 .
H10B C10 H10C 109.458 no 2_557 2_557
H10C C10 H10C 141.027 no . 2_557
C11 C12 H12 119.205 no . .
C12 C12 H12 119.171 no 4_565 .
C10 H10A H10B 61.881 no . 2_557
C10 H10A H10C 61.875 no . 2_557
H10B H10A H10C 120.002 no 2_557 2_557
C10 H10B H10A 61.875 no . 2_557
C10 H10B H10C 61.875 no . 2_557
H10A H10B H10C 119.996 no 2_557 2_557
C10 H10C H10A 61.876 no . 2_557
C10 H10C H10B 61.881 no . 2_557
H10A H10C H10B 120.002 no 2_557 2_557

loop_
_geom_bond_atom_site_label_1
_geom_bond_atom_site_label_2
_geom_bond_distance
_geom_bond_publ_flag
_geom_bond_site_symmetry_2
Rh1 Rh1 2.4068(7) yes 7_557
Rh1 O1 2.027(5) yes .
Rh1 O2 2.040(5) yes 7_557
Rh1 O3 2.044(4) yes .
Rh1 O4 2.046(4) yes 7_557
Rh1 N1 2.179(6) yes .
F1 C2 1.318(9) yes .
F2 C2 1.322(11) yes .
F3 C2 1.331(9) yes .
F4 C4 1.284(11) yes .
F5 C4 1.283(10) yes .
F6 C4 1.268(13) yes .
O1 C1 1.226(8) yes .
O2 C1 1.270(8) yes .
O3 C3 1.243(8) yes .
O4 C3 1.250(9) yes .
O5 C8 1.301(8) yes .
O5 C9 1.481(13) yes .
N1 C5 1.111(8) yes .
C1 C2 1.526(9) yes .
C3 C4 1.542(10) yes .
C5 C6 1.456(7) yes .
C6 C7 1.376(10) yes .
C7 C8 1.428(6) yes .
C7 C8 1.428(6) yes 4_565
C8 C8 1.383(7) yes 2_556
C9 C9 1.311(18) yes 2_556
C10 C11 1.497(16) yes .
C11 C12 1.380(8) yes .
C11 C12 1.380(8) yes 2_557
C12 C12 1.374(10) yes 4_565
C10 H10A 0.980 no .
C10 H10A 0.980 no 2_557
C10 H10B 0.980 no .
C10 H10B 0.980 no 2_557
C10 H10C 0.980 no .
C10 H10C 0.980 no 2_557
C12 H12 0.950 no .
H10A H10B 0.924 no 2_557
H10A H10C 0.924 no 2_557
H10B H10C 0.924 no 2_557

loop_
_geom_contact_atom_site_label_1
_geom_contact_atom_site_label_2
_geom_contact_distance
_geom_contact_publ_flag
_geom_contact_site_symmetry_2
F1 O1 2.589(8) no .
F1 O2 3.445(8) no .
F2 O1 3.376(8) no .
F2 O2 2.630(8) no .
F3 O1 3.060(8) no .
F3 O2 2.936(8) no .
F4 O3 3.021(8) no .
F4 O4 2.950(10) no .
F5 O3 3.391(8) no .
F5 O4 2.662(8) no .
F5 C9 3.056(14) no 7_557
F6 F6 3.465(13) no 4_565
F6 O3 2.609(9) no .
F6 O4 3.420(10) no .
O1 C3 3.387(8) no .
O1 C3 3.516(9) no 7_557
O2 C3 3.405(8) no .
O2 C3 3.519(8) no 7_557
O3 C1 3.413(8) no .
O3 C1 3.525(8) no 7_557
O4 O5 3.591(8) no 7_557
O4 C1 3.430(7) no .
O4 C1 3.517(7) no 7_557
O4 C9 3.438(12) no 7_557
O5 O5 2.595(9) no 2_556
O5 N1 2.960(8) no .
O5 C5 2.564(8) no .
O5 C6 2.814(8) no .
N1 C5 3.404(9) no 4_565
N1 C7 3.532(7) no .
C1 C3 3.537(9) no .
C5 C8 2.886(7) no .
C7 C7 2.822(9) no 2_556
C8 C9 2.724(12) no 2_556
F1 F1 3.206(9) no 7_556
F1 F2 3.163(9) no 7_556
F1 F5 3.242(10) no 1_554
F1 F6 3.582(12) no 1_554
F1 O1 3.169(7) no 7_556
F1 O2 3.414(7) no 7_556
F1 O3 3.483(7) no 1_554
F1 O4 3.238(8) no 1_554
F1 C1 2.994(8) no 7_556
F1 C2 3.273(9) no 7_556
F1 C3 3.114(9) no 1_554
F1 C4 3.451(10) no 1_554
F2 F1 3.163(9) no 7_556
F2 O1 3.120(7) no 7_556
F2 O4 3.365(7) no 1_554
F2 O5 3.143(10) no 7_556
F2 C9 3.147(14) no 7_556
F2 C9 3.199(13) no 8_555
F3 F4 3.409(9) no 2_657
F3 F5 2.924(10) no 1_554
F3 F5 3.036(9) no 2_657
F3 C9 3.530(14) no 7_556
F3 C9 3.163(14) no 8_555
F4 F3 3.409(9) no 2_657
F4 F4 2.975(11) no 2_657
F5 F1 3.242(10) no 1_556
F5 F3 2.924(10) no 1_556
F5 F3 3.036(9) no 2_657
F5 F5 2.907(9) no 2_658
F5 C2 3.486(11) no 1_556
F5 C9 3.577(14) no 8_556
F6 F1 3.582(12) no 1_556
O1 F1 3.169(7) no 7_556
O1 F2 3.120(7) no 7_556
O2 F1 3.414(7) no 7_556
O3 F1 3.483(7) no 1_556
O4 F1 3.238(8) no 1_556
O4 F2 3.365(7) no 1_556
O5 F2 3.143(10) no 7_556
O5 C10 3.467(8) no .
O5 C11 3.561(8) no .
N1 C12 3.570(9) no .
C1 F1 2.994(8) no 7_556
C2 F1 3.273(9) no 7_556
C2 F5 3.486(11) no 1_554
C3 F1 3.114(9) no 1_556
C4 F1 3.451(10) no 1_556
C5 C11 3.452(6) no .
C5 C12 3.291(9) no .
C6 C12 3.466(11) no .
C6 C12 3.466(11) no 4_565
C7 C8 2.437(7) no 3_566
C7 C12 3.452(10) no 2_557
C7 C12 3.452(10) no 3_567
C8 C8 2.828(7) no 3_566
C8 C12 3.470(9) no 2_557
C9 F2 3.147(14) no 7_556
C9 F2 3.199(13) no 8_455
C9 F3 3.530(14) no 7_556
C9 F3 3.163(14) no 8_455
C9 F5 3.577(14) no 8_454
C10 O5 3.467(8) no .
C10 O5 3.467(8) no 2_557
C11 O5 3.561(8) no .
C11 O5 3.561(8) no 2_557
C11 C5 3.452(6) no .
C11 C5 3.452(6) no 2_557
C11 C11 2.822(15) no 3_567
C11 C12 2.405(11) no 3_567
C12 N1 3.570(9) no .
C12 C5 3.291(9) no .
C12 C6 3.466(11) no .
C12 C7 3.452(10) no 2_557
C12 C8 3.470(9) no 2_557
C12 C11 2.405(11) no 3_567
C12 C12 2.723(9) no 3_567
C10 H12 2.6663 no .
C10 H12 2.6663 no 2_557
C11 H12 2.0216 no 2_557
C11 H12 3.2524 no 4_565
C12 H10A 2.8717 no .
C12 H10A 3.0342 no 2_557
C12 H10B 3.2865 no .
C12 H10B 2.5792 no 2_557
C12 H10C 2.6706 no .
C12 H10C 3.2126 no 2_557
C12 H12 3.2135 no 2_557
H10A H12 2.8984 no .
H10A H12 3.1682 no 2_557
H10B H12 3.5718 no .
H10B H12 2.3835 no 2_557
H10C H12 2.5494 no .
H10C H12 3.4553 no 2_557
H12 H12 2.3004 no 4_565
F3 H10B 3.5729 no 8_555
F3 H10C 3.4926 no 7_557
O2 H10A 3.2863 no 7_557
O2 H10B 2.8374 no 8_555
O2 H10C 3.4555 no 7_557
O2 H12 3.5498 no 7_557
O4 H10A 3.0405 no 7_557
O4 H10B 3.3842 no 8_555
O5 H10A 2.8209 no .
O5 H10C 2.7811 no 2_557
O5 H12 3.5698 no 2_557
N1 H10A 3.0291 no .
N1 H10B 3.2763 no 2_557
N1 H12 3.3552 no .
C5 H10A 3.2340 no .
C5 H12 3.3562 no .
C8 H10C 3.5625 no 2_557
C8 H12 3.3948 no 2_557
C9 H10A 3.0050 no .
C9 H10B 3.4670 no .
C9 H10C 2.7109 no 2_557
C11 H12 3.2524 no 3_567
H10A O2 3.2863 no 7_557
H10A O4 3.0405 no 7_557
H10A O5 2.8209 no .
H10A N1 3.0291 no .
H10A C5 3.2340 no .
H10A C9 3.0050 no .
H10B F3 3.5729 no 8_455
H10B O2 2.8374 no 8_455
H10B O4 3.3842 no 8_455
H10B N1 3.2763 no 2_557
H10B C9 3.4670 no .
H10C F3 3.4926 no 7_557
H10C O2 3.4555 no 7_557
H10C O5 2.7811 no 2_557
H10C C8 3.5625 no 2_557
H10C C9 2.7109 no 2_557
H12 O2 3.5498 no 7_557
H12 O5 3.5698 no 2_557
H12 N1 3.3552 no .
H12 C5 3.3562 no .
H12 C8 3.3948 no 2_557
H12 C11 3.2524 no 3_567

loop_
_platon_squeeze_void_nr
_platon_squeeze_void_average_x
_platon_squeeze_void_average_y
_platon_squeeze_void_average_z
_platon_squeeze_void_volume
_platon_squeeze_void_count_electrons
_platon_squeeze_void_content
1 0.000 0.000 -0.024 462 84 ' '
2 0.500 0.500 0.084 462 84 ' '
